data_7063411
loop_
_publ_author_name
'Vorobyeva, Sofia N.'
'Rudzis, Zakhar V.'
'Sukhikh, Taisiya S.'
'Filatov, Evgeny Yu.'
'Plusnin, Pavel E.'
'Nadolinny, Vladimir A.'
'Bogomyakov, Artem S.'
'Korenev, Sergey V.'

_publ_section_title
;
 Double complex salts based on tetraamminplatinum(ii) and vanadyl(iv)
 bisoxalate for the preparation of bimetallic Pt--V alloys
;
_journal_issue 36
_journal_name_full 'New Journal of Chemistry'
_journal_page_first 15894
_journal_page_last 15903
_journal_paper_doi 10.1039/D4NJ03084B
_journal_volume 48
_journal_year 2024
_chemical_formula_moiety '2(H6 N2 Pt0.5), C4 O9 V'
_chemical_formula_sum 'C4 H12 N4 O9 Pt V'
_chemical_formula_weight 506.21
_space_group_crystal_system monoclinic
_space_group_IT_number 15
_space_group_name_Hall '-C 2yc'
_space_group_name_H-M_alt 'C 1 2/c 1'
_atom_sites_solution_hydrogens geom
_atom_sites_solution_primary dual
_audit_creation_date 2024-06-10
_audit_creation_method
;
Olex2 1.3
(compiled 2020.11.12 svn.r5f609507 for OlexSys, GUI svn.r6408)
;
_audit_update_record
;
2024-08-09 deposited with the CCDC.	2024-08-16 downloaded from the CCDC.
;
_cell_angle_alpha 90
_cell_angle_beta 97.242(13)
_cell_angle_gamma 90
_cell_formula_units_Z 8
_cell_length_a 19.603(8)
_cell_length_b 7.945(3)
_cell_length_c 15.358(6)
_cell_measurement_reflns_used 175
_cell_measurement_temperature 150.0
_cell_measurement_theta_max 17.27
_cell_measurement_theta_min 2.67
_cell_volume 2372.9(16)
_computing_cell_refinement 'Bruker SAINT'
_computing_data_collection 'Bruker APEX3'
_computing_data_reduction 'Bruker SAINT'
_computing_molecular_graphics 'Olex2 1.3 (Dolomanov et al., 2009)'
_computing_publication_material 'Olex2 1.3 (Dolomanov et al., 2009)'
_computing_structure_refinement 'SHELXL 2017/1 (Sheldrick, 2015)'
_computing_structure_solution 'SHELXT 2018/2 (Sheldrick, 2018)'
_diffrn_ambient_temperature 150.0
_diffrn_measured_fraction_theta_full 0.998
_diffrn_measured_fraction_theta_max 0.998
_diffrn_measurement_details 'Data collection was performed by Kochelakov D. in XRD Facility of NIIC SB RAS'
_diffrn_measurement_device_type 'Bruker APEX-II CCD'
_diffrn_measurement_method '\f and \w scans'
_diffrn_radiation_type MoK\a
_diffrn_radiation_wavelength 0.71073
_diffrn_reflns_av_R_equivalents 0.1196
_diffrn_reflns_av_unetI/netI 0.1500
_diffrn_reflns_Laue_measured_fraction_full 0.998
_diffrn_reflns_Laue_measured_fraction_max 0.998
_diffrn_reflns_limit_h_max 21
_diffrn_reflns_limit_h_min -21
_diffrn_reflns_limit_k_max 8
_diffrn_reflns_limit_k_min -8
_diffrn_reflns_limit_l_max 10
_diffrn_reflns_limit_l_min -17
_diffrn_reflns_number 4516
_diffrn_reflns_point_group_measured_fraction_full 0.998
_diffrn_reflns_point_group_measured_fraction_max 0.998
_diffrn_reflns_theta_full 23.261
_diffrn_reflns_theta_max 23.261
_diffrn_reflns_theta_min 2.674
_diffrn_source_current 1.4
_diffrn_source_power 0.07
_diffrn_source_voltage 50.0
_diffrn_standards_number 0
_exptl_absorpt_coefficient_mu 12.618
_exptl_absorpt_correction_T_max 0.7449
_exptl_absorpt_correction_T_min 0.5846
_exptl_absorpt_correction_type multi-scan
_exptl_absorpt_process_details
;
SADABS-2016/2 (Bruker,2016/2) was used for absorption correction.
wR2(int) was 0.0868 before and 0.0589 after correction.
The Ratio of minimum to maximum transmission is 0.7848.
The \l/2 correction factor is Not present.
;
_exptl_crystal_colour blue
_exptl_crystal_colour_primary blue
_exptl_crystal_density_diffrn 2.834
_exptl_crystal_description block
_exptl_crystal_F_000 1896
_exptl_crystal_size_max 0.05
_exptl_crystal_size_mid 0.03
_exptl_crystal_size_min 0.01
_refine_diff_density_max 1.332
_refine_diff_density_min -1.555
_refine_diff_density_rms 0.369
_refine_ls_extinction_method none
_refine_ls_goodness_of_fit_ref 0.950
_refine_ls_hydrogen_treatment constr
_refine_ls_matrix_type full
_refine_ls_number_parameters 179
_refine_ls_number_reflns 1703
_refine_ls_number_restraints 78
_refine_ls_restrained_S_all 0.930
_refine_ls_R_factor_all 0.0996
_refine_ls_R_factor_gt 0.0561
_refine_ls_shift/su_max 0.000
_refine_ls_shift/su_mean 0.000
_refine_ls_structure_factor_coef Fsqd
_refine_ls_weighting_details 'w=1/[\s^2^(Fo^2^)+(0.0188P)^2^] where P=(Fo^2^+2Fc^2^)/3'
_refine_ls_weighting_scheme calc
_refine_ls_wR_factor_gt 0.0987
_refine_ls_wR_factor_ref 0.1190
_reflns_Friedel_coverage 0.000
_reflns_number_gt 1070
_reflns_number_total 1703
_reflns_threshold_expression 'I > 2\s(I)'
_cod_data_source_file d4nj03084b2.cif
_cod_data_source_block bch-337-2
_cod_depositor_comments 'Adding full bibliography for 7063408--7063411.cif.'
_cod_original_cell_volume 2372.8(16)
_cod_database_code 7063411
_shelx_shelxl_version_number 2017/1
_shelx_space_group_comment
;
The symmetry employed for this shelxl refinement is uniquely defined
by the following loop, which should always be used as a source of
symmetry information in preference to the above space-group names.
They are only intended as comments.
;
_shelx_estimated_absorpt_t_max 0.884
_shelx_estimated_absorpt_t_min 0.571
_olex2_refinement_description
;
1. Fixed Uiso
 At 1.2 times of:
  All N(H,H,H) groups
2. Uiso/Uaniso restraints and constraints
Uanis(N2) \\sim Ueq, Uanis(N4) \\sim Ueq: with sigma of 0.005 and sigma for
terminal atoms of 0.01
3. Rigid body (RIGU) restrains
 O11, O12, O13, O14, C1, C2
 with sigma for 1-2 distances of 0.004 and sigma for 1-3 distances of 0.004
 O21, O22, O23, O24, C3, C4
 with sigma for 1-2 distances of 0.004 and sigma for 1-3 distances of 0.004
4.a Idealised Me refined as rotating group:
 N1(H1A,H1B,H1C), N2(H2A,H2B,H2C), N3(H3A,H3B,H3C), N4(H4A,H4B,H4C)
;
_olex2_submission_special_instructions 'No special instructions were received'

loop_
_space_group_symop_operation_xyz
'x, y, z'
'-x, y, -z+1/2'
'x+1/2, y+1/2, z'
'-x+1/2, y+1/2, -z+1/2'
'-x, -y, -z'
'x, -y, z-1/2'
'-x+1/2, -y+1/2, -z'
'x+1/2, -y+1/2, z-1/2'

loop_
_atom_site_label
_atom_site_type_symbol
_atom_site_fract_x
_atom_site_fract_y
_atom_site_fract_z
_atom_site_U_iso_or_equiv
_atom_site_adp_type
_atom_site_occupancy
_atom_site_site_symmetry_order
_atom_site_calc_flag
_atom_site_refinement_flags_posn
_atom_site_refinement_flags_adp
_atom_site_refinement_flags_occupancy
_atom_site_disorder_assembly
_atom_site_disorder_group
Pt1 Pt 0.500000 0.000000 0.500000 0.0159(3) Uani 1 2 d S . P . .
N1 N 0.4695(7) 0.2370(19) 0.5322(10) 0.017(4) Uani 1 1 d . . . . .
H1A H 0.442592 0.282598 0.485507 0.021 Uiso 1 1 calc R U . . .
H1B H 0.507245 0.302895 0.546411 0.021 Uiso 1 1 calc R U . . .
H1C H 0.445251 0.230388 0.578787 0.021 Uiso 1 1 calc R U . . .
N2 N 0.4714(8) 0.050(2) 0.3695(11) 0.025(5) Uani 1 1 d . U . . .
H2A H 0.497332 -0.012551 0.336599 0.030 Uiso 1 1 calc R U . . .
H2B H 0.477984 0.161475 0.359131 0.030 Uiso 1 1 calc R U . . .
H2C H 0.426203 0.024160 0.354989 0.030 Uiso 1 1 calc R U . . .
Pt2 Pt 0.250000 0.250000 0.000000 0.0180(3) Uani 1 2 d S . P . .
N3 N 0.3275(8) 0.101(2) 0.0593(12) 0.027(5) Uani 1 1 d . . . . .
H3A H 0.363421 0.102983 0.027188 0.033 Uiso 1 1 calc R U . . .
H3B H 0.311948 -0.005934 0.062951 0.033 Uiso 1 1 calc R U . . .
H3C H 0.341508 0.141261 0.114219 0.033 Uiso 1 1 calc R U . . .
N4 N 0.3225(8) 0.4343(19) -0.0117(11) 0.023(4) Uani 1 1 d . U . . .
H4A H 0.303714 0.516230 -0.048580 0.028 Uiso 1 1 calc R U . . .
H4B H 0.359244 0.388271 -0.033584 0.028 Uiso 1 1 calc R U . . .
H4C H 0.336393 0.479605 0.042067 0.028 Uiso 1 1 calc R U . . .
V1 V 0.34882(16) 0.7461(5) 0.2253(2) 0.0216(9) Uani 1 1 d . . . . .
O1 O 0.4048(6) 0.8617(18) 0.1866(9) 0.025(4) Uani 1 1 d . . . . .
O11 O 0.3713(6) 0.5241(16) 0.1722(9) 0.019(3) Uani 1 1 d . . . . .
O12 O 0.4051(7) 0.6468(17) 0.3287(10) 0.033(4) Uani 1 1 d . . . . .
O13 O 0.4058(7) 0.2645(18) 0.2136(10) 0.034(4) Uani 1 1 d . . . . .
O14 O 0.4656(8) 0.4194(18) 0.3714(11) 0.041(5) Uani 1 1 d . . . . .
O21 O 0.2337(7) 1.0849(19) 0.2348(10) 0.026(4) Uani 1 1 d . . . . .
O22 O 0.3204(6) 0.9264(16) 0.3042(9) 0.023(3) Uani 1 1 d . . . . .
O23 O 0.2279(7) 1.2751(17) 0.3722(9) 0.027(4) Uani 1 1 d . . . . .
O24 O 0.3335(7) 1.1864(16) 0.4284(10) 0.028(4) Uani 1 1 d . . . . .
C1 C 0.4270(10) 0.496(3) 0.3177(14) 0.025(4) Uani 1 1 d . . . . .
C2 C 0.4004(11) 0.417(3) 0.2229(16) 0.027(5) Uani 1 1 d . . . . .
C3 C 0.2773(11) 1.050(3) 0.2959(16) 0.028(5) Uani 1 1 d . . . . .
C4 C 0.2834(10) 1.176(3) 0.3752(15) 0.026(5) Uani 1 1 d . . . . .

loop_
_atom_site_aniso_label
_atom_site_aniso_U_11
_atom_site_aniso_U_22
_atom_site_aniso_U_33
_atom_site_aniso_U_23
_atom_site_aniso_U_13
_atom_site_aniso_U_12
Pt1 0.0157(6) 0.0150(6) 0.0161(7) -0.0003(6) -0.0017(5) 0.0020(5)
N1 0.011(8) 0.032(10) 0.006(10) -0.002(9) -0.006(7) 0.006(8)
N2 0.031(8) 0.032(8) 0.012(8) -0.001(7) 0.006(7) -0.002(7)
Pt2 0.0234(6) 0.0171(6) 0.0135(8) 0.0031(6) 0.0021(5) 0.0029(6)
N3 0.024(10) 0.024(11) 0.033(14) -0.003(9) -0.004(9) 0.007(8)
N4 0.029(8) 0.024(8) 0.020(8) 0.004(7) 0.017(7) -0.002(6)
V1 0.0226(19) 0.0168(19) 0.024(2) -0.0052(19) 0.0000(17) -0.0007(19)
O1 0.021(8) 0.044(10) 0.009(9) 0.002(8) 0.000(7) -0.011(7)
O11 0.027(8) 0.014(7) 0.017(8) 0.000(6) 0.005(6) 0.000(6)
O12 0.030(9) 0.026(7) 0.040(11) 0.000(7) -0.011(8) -0.010(7)
O13 0.046(9) 0.017(6) 0.039(11) 0.006(7) 0.001(8) 0.008(7)
O14 0.055(10) 0.030(9) 0.031(10) -0.001(7) -0.018(8) -0.006(7)
O21 0.020(7) 0.043(10) 0.015(8) -0.003(7) -0.001(6) 0.010(7)
O22 0.024(7) 0.031(8) 0.014(9) 0.001(6) 0.006(6) 0.009(6)
O23 0.034(7) 0.020(8) 0.024(10) -0.003(7) -0.003(6) -0.002(6)
O24 0.031(7) 0.018(8) 0.032(10) -0.002(7) -0.008(6) 0.004(6)
C1 0.025(10) 0.025(7) 0.025(9) 0.009(7) 0.006(7) -0.013(8)
C2 0.039(12) 0.015(7) 0.026(9) 0.006(6) 0.001(8) 0.005(7)
C3 0.025(9) 0.035(10) 0.024(9) 0.001(7) -0.003(7) 0.008(7)
C4 0.023(8) 0.030(10) 0.023(10) 0.001(8) 0.001(7) -0.006(7)

loop_
_atom_type_symbol
_atom_type_description
_atom_type_scat_dispersion_real
_atom_type_scat_dispersion_imag
_atom_type_scat_source
C C 0.0033 0.0016 'International Tables Vol C Tables 4.2.6.8 and 6.1.1.4'
H H 0.0000 0.0000 'International Tables Vol C Tables 4.2.6.8 and 6.1.1.4'
N N 0.0061 0.0033 'International Tables Vol C Tables 4.2.6.8 and 6.1.1.4'
O O 0.0106 0.0060 'International Tables Vol C Tables 4.2.6.8 and 6.1.1.4'
Pt Pt -1.7033 8.3905 'International Tables Vol C Tables 4.2.6.8 and 6.1.1.4'
V V 0.3005 0.5294 'International Tables Vol C Tables 4.2.6.8 and 6.1.1.4'

loop_
_geom_angle_atom_site_label_1
_geom_angle_atom_site_label_2
_geom_angle_atom_site_label_3
_geom_angle
_geom_angle_site_symmetry_1
_geom_angle_site_symmetry_3
_geom_angle_publ_flag
N1 Pt1 N1 180.0 . 5_656 ?
N2 Pt1 N1 89.7(6) 5_656 . ?
N2 Pt1 N1 89.7(6) . 5_656 ?
N2 Pt1 N1 90.3(6) . . ?
N2 Pt1 N1 90.3(6) 5_656 5_656 ?
N2 Pt1 N2 180.0(9) . 5_656 ?
Pt1 N1 H1A 109.5 . . ?
Pt1 N1 H1B 109.5 . . ?
Pt1 N1 H1C 109.5 . . ?
H1A N1 H1B 109.5 . . ?
H1A N1 H1C 109.5 . . ?
H1B N1 H1C 109.5 . . ?
Pt1 N2 H2A 109.5 . . ?
Pt1 N2 H2B 109.5 . . ?
Pt1 N2 H2C 109.5 . . ?
H2A N2 H2B 109.5 . . ?
H2A N2 H2C 109.5 . . ?
H2B N2 H2C 109.5 . . ?
N3 Pt2 N3 180.0(6) 7 . ?
N3 Pt2 N4 88.1(6) 7 7 ?
N3 Pt2 N4 91.9(6) . 7 ?
N3 Pt2 N4 91.9(6) 7 . ?
N3 Pt2 N4 88.1(6) . . ?
N4 Pt2 N4 180.0(10) . 7 ?
Pt2 N3 H3A 109.5 . . ?
Pt2 N3 H3B 109.5 . . ?
Pt2 N3 H3C 109.5 . . ?
H3A N3 H3B 109.5 . . ?
H3A N3 H3C 109.5 . . ?
H3B N3 H3C 109.5 . . ?
Pt2 N4 H4A 109.5 . . ?
Pt2 N4 H4B 109.5 . . ?
Pt2 N4 H4C 109.5 . . ?
H4A N4 H4B 109.5 . . ?
H4A N4 H4C 109.5 . . ?
H4B N4 H4C 109.5 . . ?
O1 V1 O11 99.0(7) . . ?
O1 V1 O12 100.9(6) . . ?
O1 V1 O21 174.3(6) . 4_545 ?
O1 V1 O22 94.0(7) . . ?
O1 V1 O23 98.1(7) . 4_545 ?
O11 V1 O21 79.0(5) . 4_545 ?
O12 V1 O11 81.3(6) . . ?
O12 V1 O21 84.3(6) . 4_545 ?
O12 V1 O22 88.2(6) . . ?
O12 V1 O23 159.7(6) . 4_545 ?
O22 V1 O11 164.5(6) . . ?
O22 V1 O21 88.7(6) . 4_545 ?
O23 V1 O11 88.8(6) 4_545 . ?
O23 V1 O21 76.5(6) 4_545 4_545 ?
O23 V1 O22 97.5(6) 4_545 . ?
C2 O11 V1 116.8(14) . . ?
C1 O12 V1 115.2(14) . . ?
C3 O21 V1 112.6(15) . 4 ?
C3 O22 V1 135.5(14) . . ?
C4 O23 V1 119.3(13) . 4 ?
O12 C1 C2 113.8(18) . . ?
O14 C1 O12 125(2) . . ?
O14 C1 C2 122(2) . . ?
O11 C2 C1 111.9(18) . . ?
O13 C2 O11 130(2) . . ?
O13 C2 C1 118(2) . . ?
O21 C3 O22 129(2) . . ?
O21 C3 C4 116(2) . . ?
O22 C3 C4 114.9(19) . . ?
O23 C4 C3 111.4(18) . . ?
O24 C4 O23 125(2) . . ?
O24 C4 C3 124(2) . . ?

loop_
_geom_bond_atom_site_label_1
_geom_bond_atom_site_label_2
_geom_bond_distance
_geom_bond_site_symmetry_2
_geom_bond_publ_flag
Pt1 N1 2.054(15) . ?
Pt1 N1 2.054(15) 5_656 ?
Pt1 N2 2.051(16) . ?
Pt1 N2 2.051(16) 5_656 ?
N1 H1A 0.9100 . ?
N1 H1B 0.9100 . ?
N1 H1C 0.9100 . ?
N2 H2A 0.9100 . ?
N2 H2B 0.9100 . ?
N2 H2C 0.9100 . ?
Pt2 N3 2.044(15) . ?
Pt2 N3 2.044(15) 7 ?
Pt2 N4 2.063(14) 7 ?
Pt2 N4 2.063(14) . ?
N3 H3A 0.9100 . ?
N3 H3B 0.9100 . ?
N3 H3C 0.9100 . ?
N4 H4A 0.9100 . ?
N4 H4B 0.9100 . ?
N4 H4C 0.9100 . ?
V1 O1 1.601(14) . ?
V1 O11 2.015(13) . ?
V1 O12 1.979(14) . ?
V1 O21 2.210(14) 4_545 ?
V1 O22 2.000(14) . ?
V1 O23 1.997(13) 4_545 ?
O11 C2 1.24(2) . ?
O12 C1 1.29(3) . ?
O13 C2 1.23(2) . ?
O14 C1 1.21(2) . ?
O21 C3 1.22(2) . ?
O22 C3 1.29(2) . ?
O23 C4 1.34(2) . ?
O24 C4 1.20(2) . ?
C1 C2 1.61(3) . ?
C3 C4 1.57(3) . ?

loop_
_geom_torsion_atom_site_label_1
_geom_torsion_atom_site_label_2
_geom_torsion_atom_site_label_3
_geom_torsion_atom_site_label_4
_geom_torsion
_geom_torsion_site_symmetry_1
_geom_torsion_site_symmetry_2
_geom_torsion_site_symmetry_3
_geom_torsion_site_symmetry_4
_geom_torsion_publ_flag
V1 O11 C2 O13 162(2) . . . . ?
V1 O11 C2 C1 -11(2) . . . . ?
V1 O12 C1 O14 175.0(17) . . . . ?
V1 O12 C1 C2 -3(2) . . . . ?
V1 O21 C3 O22 158(2) 4 . . . ?
V1 O21 C3 C4 -23(2) 4 . . . ?
V1 O22 C3 O21 8(4) . . . . ?
V1 O22 C3 C4 -170.1(13) . . . . ?
V1 O23 C4 O24 176.8(17) 4 . . . ?
V1 O23 C4 C3 1(2) 4 . . . ?
O12 C1 C2 O11 10(3) . . . . ?
O12 C1 C2 O13 -164(2) . . . . ?
O14 C1 C2 O11 -168.4(19) . . . . ?
O14 C1 C2 O13 18(3) . . . . ?
O21 C3 C4 O23 16(3) . . . . ?
O21 C3 C4 O24 -160(2) . . . . ?
O22 C3 C4 O23 -165.0(18) . . . . ?
O22 C3 C4 O24 19(3) . . . . ?
